data_7160996
loop_
_publ_author_name
'Chauhan, Shivani Singh'
'Kakadiya, Harikrushn Ghanashyambhai'
'Singh, Anupam Kumar'
'Ghosh, Eliza'
'Paine, Tapan Kanti'
'Bhadra, Sukalyan'

_publ_section_title
;
 Nickel catalysed SET-induced oxygenation of (aryl)(N-heteroaryl)methanes
 with molecular oxygen.
;
_journal_issue 7
_journal_name_full 'Organic &amp; biomolecular chemistry'
_journal_page_first 1474
_journal_page_last 1480
_journal_paper_doi 10.1039/d5ob01658d
_journal_volume 24
_journal_year 2026
_chemical_formula_moiety 'C18 H11 N O2'
_chemical_formula_sum 'C18 H11 N O2'
_chemical_formula_weight 273.28
_space_group_crystal_system monoclinic
_space_group_IT_number 14
_space_group_name_Hall '-P 2ybc'
_space_group_name_H-M_alt 'P 1 21/c 1'
_atom_sites_solution_hydrogens geom
_audit_creation_date 2025-05-01
_audit_creation_method
;
Olex2 1.2
(compiled 2018.05.29 svn.r3508 for OlexSys, GUI svn.r5506)
;
_audit_update_record
;
2025-05-07 deposited with the CCDC.	2026-01-20 downloaded from the CCDC.
;
_cell_angle_alpha 90
_cell_angle_beta 105.751(3)
_cell_angle_gamma 90
_cell_formula_units_Z 4
_cell_length_a 13.3789(9)
_cell_length_b 12.2013(8)
_cell_length_c 8.2874(5)
_cell_measurement_reflns_used 9363
_cell_measurement_temperature 298
_cell_measurement_theta_max 27.079
_cell_measurement_theta_min 3.051
_cell_volume 1302.04(15)
_computing_cell_refinement 'SAINT V8.40B (?, 2016)'
_computing_data_reduction 'SAINT V8.40B (?, 2016)'
_computing_molecular_graphics 'Olex2 (Dolomanov et al., 2009)'
_computing_publication_material 'Olex2 (Dolomanov et al., 2009)'
_computing_structure_refinement 'ShelXL (Sheldrick, 2015)'
_computing_structure_solution 'SHELXT 2018/2 (Sheldrick, 2018)'
_diffrn_ambient_temperature 298
_diffrn_measured_fraction_theta_full 1.000
_diffrn_measured_fraction_theta_max 0.998
_diffrn_measurement_device_type 'Bruker D8 QUEST'
_diffrn_radiation_type MoK\a
_diffrn_radiation_wavelength 0.71073
_diffrn_reflns_av_R_equivalents 0.1061
_diffrn_reflns_av_unetI/netI 0.0421
_diffrn_reflns_Laue_measured_fraction_full 1.000
_diffrn_reflns_Laue_measured_fraction_max 0.998
_diffrn_reflns_limit_h_max 19
_diffrn_reflns_limit_h_min -19
_diffrn_reflns_limit_k_max 17
_diffrn_reflns_limit_k_min -17
_diffrn_reflns_limit_l_max 11
_diffrn_reflns_limit_l_min -11
_diffrn_reflns_number 70789
_diffrn_reflns_point_group_measured_fraction_full 1.000
_diffrn_reflns_point_group_measured_fraction_max 0.998
_diffrn_reflns_theta_full 25.242
_diffrn_reflns_theta_max 30.662
_diffrn_reflns_theta_min 2.300
_exptl_absorpt_coefficient_mu 0.092
_exptl_absorpt_correction_T_max 0.7461
_exptl_absorpt_correction_T_min 0.6286
_exptl_absorpt_correction_type multi-scan
_exptl_absorpt_process_details
'SADABS-2016/2 (Bruker,2016/2) was used for absorption correction. wR2(int) was 0.1184 before and 0.0849 after correction. The Ratio of minimum to maximum transmission is 0.8425. The \l/2 correction factor is Not present.'
_exptl_crystal_colour yellow
_exptl_crystal_colour_primary yellow
_exptl_crystal_density_diffrn 1.394
_exptl_crystal_description plate
_exptl_crystal_F_000 568
_exptl_crystal_size_max 0.24
_exptl_crystal_size_mid 0.15
_exptl_crystal_size_min 0.07
_refine_diff_density_max 0.293
_refine_diff_density_min -0.294
_refine_diff_density_rms 0.088
_refine_ls_extinction_method none
_refine_ls_goodness_of_fit_ref 1.137
_refine_ls_hydrogen_treatment constr
_refine_ls_matrix_type full
_refine_ls_number_parameters 190
_refine_ls_number_reflns 4013
_refine_ls_number_restraints 0
_refine_ls_restrained_S_all 1.137
_refine_ls_R_factor_all 0.1051
_refine_ls_R_factor_gt 0.0466
_refine_ls_shift/su_max 0.000
_refine_ls_shift/su_mean 0.000
_refine_ls_structure_factor_coef Fsqd
_refine_ls_weighting_details 'w=1/[\s^2^(Fo^2^)+(0.0728P)^2^+0.2420P] where P=(Fo^2^+2Fc^2^)/3'
_refine_ls_weighting_scheme calc
_refine_ls_wR_factor_gt 0.1217
_refine_ls_wR_factor_ref 0.1797
_reflns_Friedel_coverage 0.000
_reflns_number_gt 2329
_reflns_number_total 4013
_reflns_threshold_expression 'I > 2\s(I)'
_cod_data_source_file d5ob01658d2.cif
_cod_data_source_block sc_780_0ma_a
_cod_database_code 7160996
_shelx_shelxl_version_number 2018/3
_shelx_space_group_comment
;
The symmetry employed for this shelxl refinement is uniquely defined
by the following loop, which should always be used as a source of
symmetry information in preference to the above space-group names.
They are only intended as comments.
;
_shelx_estimated_absorpt_t_max 0.994
_shelx_estimated_absorpt_t_min 0.978
_olex2_refinement_description
;
1. Fixed Uiso
 At 1.2 times of:
  All C(H) groups
2.a Aromatic/amide H refined with riding coordinates:
 C1(H1), C2(H2), C3(H3), C9(H9), C10(H10), C11(H11), C12(H12), C14(H14),
 C16(H16), C17(H17), C18(H18)
;
_olex2_submission_special_instructions 'No special instructions were received'

loop_
_space_group_symop_operation_xyz
'x, y, z'
'-x, y+1/2, -z+1/2'
'-x, -y, -z'
'x, -y-1/2, z-1/2'

loop_
_atom_site_label
_atom_site_type_symbol
_atom_site_fract_x
_atom_site_fract_y
_atom_site_fract_z
_atom_site_U_iso_or_equiv
_atom_site_adp_type
_atom_site_occupancy
_atom_site_site_symmetry_order
_atom_site_calc_flag
_atom_site_refinement_flags_posn
_atom_site_refinement_flags_adp
_atom_site_refinement_flags_occupancy
_atom_site_disorder_assembly
_atom_site_disorder_group
O1 O 0.23846(12) 0.82684(12) 0.4565(2) 0.0783(5) Uani 1 1 d . . . . .
O2 O 0.41608(9) 0.79250(9) 0.68796(16) 0.0547(3) Uani 1 1 d . . . . .
N1 N 0.39969(11) 0.60981(12) 0.66066(19) 0.0510(4) Uani 1 1 d . . . . .
C1 C -0.12674(15) 0.62844(16) 0.3814(2) 0.0573(5) Uani 1 1 d . . . . .
H1 H -0.196944 0.625624 0.376675 0.069 Uiso 1 1 calc R . . . .
C2 C -0.06317(15) 0.70918(15) 0.4781(2) 0.0561(4) Uani 1 1 d . . . . .
H2 H -0.091467 0.758824 0.538604 0.067 Uiso 1 1 calc R . . . .
C3 C 0.03927(14) 0.71588(14) 0.4845(2) 0.0504(4) Uani 1 1 d . . . . .
H3 H 0.080014 0.770522 0.548361 0.060 Uiso 1 1 calc R . . . .
C4 C 0.08471(12) 0.64045(13) 0.39497(18) 0.0433(4) Uani 1 1 d . . . . .
C5 C 0.19252(13) 0.63981(14) 0.4023(2) 0.0480(4) Uani 1 1 d . . . . .
C6 C 0.26084(14) 0.73132(15) 0.4848(2) 0.0532(4) Uani 1 1 d . . . . .
C7 C 0.36055(13) 0.70439(14) 0.6099(2) 0.0486(4) Uani 1 1 d . . . . .
C8 C 0.49074(13) 0.63424(14) 0.7848(2) 0.0480(4) Uani 1 1 d . . . . .
C9 C 0.56601(15) 0.56717(17) 0.8852(3) 0.0606(5) Uani 1 1 d . . . . .
H9 H 0.562348 0.491286 0.874750 0.073 Uiso 1 1 calc R . . . .
C10 C 0.64618(15) 0.61740(19) 1.0006(3) 0.0653(5) Uani 1 1 d . . . . .
H10 H 0.697429 0.574447 1.070531 0.078 Uiso 1 1 calc R . . . .
C11 C 0.65271(14) 0.73060(19) 1.0156(3) 0.0637(5) Uani 1 1 d . . . . .
H11 H 0.708113 0.761314 1.095927 0.076 Uiso 1 1 calc R . . . .
C12 C 0.57995(14) 0.79879(17) 0.9157(2) 0.0589(5) Uani 1 1 d . . . . .
H12 H 0.584391 0.874734 0.924208 0.071 Uiso 1 1 calc R . . . .
C13 C 0.49987(12) 0.74624(14) 0.8017(2) 0.0485(4) Uani 1 1 d . . . . .
C14 C -0.08600(14) 0.55435(15) 0.2946(2) 0.0531(4) Uani 1 1 d . . . . .
H14 H -0.128489 0.500726 0.231264 0.064 Uiso 1 1 calc R . . . .
C15 C 0.02040(13) 0.55802(13) 0.29978(19) 0.0460(4) Uani 1 1 d . . . . .
C16 C 0.06429(15) 0.47914(15) 0.2148(2) 0.0557(4) Uani 1 1 d . . . . .
H16 H 0.021772 0.426384 0.149292 0.067 Uiso 1 1 calc R . . . .
C17 C 0.16761(16) 0.47902(16) 0.2271(2) 0.0602(5) Uani 1 1 d . . . . .
H17 H 0.195425 0.425756 0.171612 0.072 Uiso 1 1 calc R . . . .
C18 C 0.23220(15) 0.55887(16) 0.3230(2) 0.0568(4) Uani 1 1 d . . . . .
H18 H 0.303129 0.557051 0.333086 0.068 Uiso 1 1 calc R . . . .

loop_
_atom_site_aniso_label
_atom_site_aniso_U_11
_atom_site_aniso_U_22
_atom_site_aniso_U_33
_atom_site_aniso_U_23
_atom_site_aniso_U_13
_atom_site_aniso_U_12
O1 0.0707(9) 0.0465(8) 0.1018(12) 0.0135(7) -0.0038(8) 0.0001(6)
O2 0.0507(7) 0.0421(6) 0.0658(8) 0.0004(5) 0.0066(6) -0.0019(5)
N1 0.0496(8) 0.0439(8) 0.0561(8) 0.0001(6) 0.0088(6) 0.0005(6)
C1 0.0496(10) 0.0613(11) 0.0580(10) 0.0104(9) 0.0098(8) 0.0041(8)
C2 0.0619(11) 0.0535(10) 0.0539(10) 0.0028(8) 0.0174(8) 0.0107(8)
C3 0.0571(10) 0.0433(9) 0.0467(9) -0.0003(7) 0.0070(7) 0.0023(7)
C4 0.0480(9) 0.0401(8) 0.0375(7) 0.0057(6) 0.0043(6) 0.0028(6)
C5 0.0507(9) 0.0445(8) 0.0449(8) 0.0046(7) 0.0061(7) 0.0018(7)
C6 0.0515(10) 0.0454(9) 0.0596(10) 0.0060(8) 0.0101(8) 0.0012(7)
C7 0.0465(9) 0.0436(9) 0.0547(9) -0.0007(7) 0.0118(7) -0.0037(7)
C8 0.0457(9) 0.0472(9) 0.0513(9) -0.0014(7) 0.0132(7) 0.0014(7)
C9 0.0598(11) 0.0537(11) 0.0657(11) 0.0009(8) 0.0124(9) 0.0103(8)
C10 0.0521(11) 0.0748(14) 0.0642(12) 0.0011(10) 0.0074(9) 0.0104(9)
C11 0.0465(10) 0.0839(15) 0.0581(11) -0.0059(10) 0.0099(8) -0.0051(9)
C12 0.0551(11) 0.0574(11) 0.0637(11) -0.0092(9) 0.0149(9) -0.0085(8)
C13 0.0436(8) 0.0490(9) 0.0532(9) -0.0010(7) 0.0138(7) -0.0012(7)
C14 0.0537(10) 0.0517(10) 0.0463(9) 0.0051(7) 0.0003(7) -0.0024(8)
C15 0.0534(9) 0.0415(8) 0.0374(7) 0.0048(6) 0.0028(7) 0.0017(7)
C16 0.0674(11) 0.0489(9) 0.0443(9) -0.0046(7) 0.0043(8) 0.0005(8)
C17 0.0714(12) 0.0563(11) 0.0523(10) -0.0084(8) 0.0159(9) 0.0082(9)
C18 0.0555(11) 0.0594(11) 0.0554(10) 0.0017(8) 0.0150(8) 0.0065(8)

loop_
_atom_type_symbol
_atom_type_description
_atom_type_scat_dispersion_real
_atom_type_scat_dispersion_imag
_atom_type_scat_source
C C 0.0033 0.0016 'International Tables Vol C Tables 4.2.6.8 and 6.1.1.4'
H H 0.0000 0.0000 'International Tables Vol C Tables 4.2.6.8 and 6.1.1.4'
N N 0.0061 0.0033 'International Tables Vol C Tables 4.2.6.8 and 6.1.1.4'
O O 0.0106 0.0060 'International Tables Vol C Tables 4.2.6.8 and 6.1.1.4'

loop_
_geom_angle_atom_site_label_1
_geom_angle_atom_site_label_2
_geom_angle_atom_site_label_3
_geom_angle
_geom_angle_site_symmetry_1
_geom_angle_site_symmetry_3
_geom_angle_publ_flag
C7 O2 C13 103.83(13) . . ?
C7 N1 C8 104.18(14) . . ?
C2 C1 H1 119.9 . . ?
C14 C1 H1 119.9 . . ?
C14 C1 C2 120.13(17) . . ?
C1 C2 H2 119.6 . . ?
C3 C2 C1 120.89(17) . . ?
C3 C2 H2 119.6 . . ?
C2 C3 H3 119.6 . . ?
C2 C3 C4 120.73(16) . . ?
C4 C3 H3 119.6 . . ?
C3 C4 C5 123.56(15) . . ?
C15 C4 C3 118.06(15) . . ?
C15 C4 C5 118.30(15) . . ?
C4 C5 C6 120.25(15) . . ?
C18 C5 C4 120.13(16) . . ?
C18 C5 C6 119.45(16) . . ?
O1 C6 C5 123.04(16) . . ?
O1 C6 C7 118.41(17) . . ?
C5 C6 C7 118.54(15) . . ?
O2 C7 C6 115.21(15) . . ?
N1 C7 O2 115.42(15) . . ?
N1 C7 C6 129.28(16) . . ?
C9 C8 N1 131.49(17) . . ?
C13 C8 N1 108.81(15) . . ?
C13 C8 C9 119.70(17) . . ?
C8 C9 H9 121.4 . . ?
C10 C9 C8 117.24(19) . . ?
C10 C9 H9 121.4 . . ?
C9 C10 H10 119.2 . . ?
C9 C10 C11 121.69(19) . . ?
C11 C10 H10 119.2 . . ?
C10 C11 H11 118.9 . . ?
C12 C11 C10 122.11(19) . . ?
C12 C11 H11 118.9 . . ?
C11 C12 H12 122.5 . . ?
C11 C12 C13 115.02(19) . . ?
C13 C12 H12 122.5 . . ?
O2 C13 C8 107.74(14) . . ?
O2 C13 C12 128.03(17) . . ?
C8 C13 C12 124.23(17) . . ?
C1 C14 H14 119.7 . . ?
C1 C14 C15 120.58(17) . . ?
C15 C14 H14 119.7 . . ?
C14 C15 C4 119.60(15) . . ?
C16 C15 C4 119.35(16) . . ?
C16 C15 C14 121.03(16) . . ?
C15 C16 H16 119.5 . . ?
C17 C16 C15 121.08(17) . . ?
C17 C16 H16 119.5 . . ?
C16 C17 H17 120.0 . . ?
C16 C17 C18 120.08(17) . . ?
C18 C17 H17 120.0 . . ?
C5 C18 C17 120.98(18) . . ?
C5 C18 H18 119.5 . . ?
C17 C18 H18 119.5 . . ?

loop_
_geom_bond_atom_site_label_1
_geom_bond_atom_site_label_2
_geom_bond_distance
_geom_bond_site_symmetry_2
_geom_bond_publ_flag
O1 C6 1.210(2) . ?
O2 C7 1.366(2) . ?
O2 C13 1.375(2) . ?
N1 C7 1.290(2) . ?
N1 C8 1.397(2) . ?
C1 H1 0.9300 . ?
C1 C2 1.402(3) . ?
C1 C14 1.358(3) . ?
C2 H2 0.9300 . ?
C2 C3 1.359(2) . ?
C3 H3 0.9300 . ?
C3 C4 1.419(2) . ?
C4 C5 1.427(2) . ?
C4 C15 1.416(2) . ?
C5 C6 1.487(2) . ?
C5 C18 1.371(2) . ?
C6 C7 1.487(2) . ?
C8 C9 1.386(3) . ?
C8 C13 1.376(2) . ?
C9 H9 0.9300 . ?
C9 C10 1.373(3) . ?
C10 H10 0.9300 . ?
C10 C11 1.387(3) . ?
C11 H11 0.9300 . ?
C11 C12 1.374(3) . ?
C12 H12 0.9300 . ?
C12 C13 1.379(3) . ?
C14 H14 0.9300 . ?
C14 C15 1.413(2) . ?
C15 C16 1.411(2) . ?
C16 H16 0.9300 . ?
C16 C17 1.358(3) . ?
C17 H17 0.9300 . ?
C17 C18 1.398(3) . ?
C18 H18 0.9300 . ?

loop_
_geom_torsion_atom_site_label_1
_geom_torsion_atom_site_label_2
_geom_torsion_atom_site_label_3
_geom_torsion_atom_site_label_4
_geom_torsion
_geom_torsion_site_symmetry_1
_geom_torsion_site_symmetry_2
_geom_torsion_site_symmetry_3
_geom_torsion_site_symmetry_4
_geom_torsion_publ_flag
O1 C6 C7 O2 3.0(3) . . . . ?
O1 C6 C7 N1 179.4(2) . . . . ?
N1 C8 C9 C10 -178.20(17) . . . . ?
N1 C8 C13 O2 -0.72(19) . . . . ?
N1 C8 C13 C12 178.75(16) . . . . ?
C1 C2 C3 C4 -0.7(3) . . . . ?
C1 C14 C15 C4 -0.6(2) . . . . ?
C1 C14 C15 C16 177.79(16) . . . . ?
C2 C1 C14 C15 -0.4(3) . . . . ?
C2 C3 C4 C5 -177.07(15) . . . . ?
C2 C3 C4 C15 -0.3(2) . . . . ?
C3 C4 C5 C6 -10.0(2) . . . . ?
C3 C4 C5 C18 174.73(16) . . . . ?
C3 C4 C15 C14 1.0(2) . . . . ?
C3 C4 C15 C16 -177.48(14) . . . . ?
C4 C5 C6 O1 -48.3(3) . . . . ?
C4 C5 C6 C7 130.74(17) . . . . ?
C4 C5 C18 C17 3.2(3) . . . . ?
C4 C15 C16 C17 2.1(3) . . . . ?
C5 C4 C15 C14 177.92(14) . . . . ?
C5 C4 C15 C16 -0.5(2) . . . . ?
C5 C6 C7 O2 -176.09(15) . . . . ?
C5 C6 C7 N1 0.4(3) . . . . ?
C6 C5 C18 C17 -172.17(17) . . . . ?
C7 O2 C13 C8 0.58(18) . . . . ?
C7 O2 C13 C12 -178.86(18) . . . . ?
C7 N1 C8 C9 -179.96(19) . . . . ?
C7 N1 C8 C13 0.55(19) . . . . ?
C8 N1 C7 O2 -0.2(2) . . . . ?
C8 N1 C7 C6 -176.62(17) . . . . ?
C8 C9 C10 C11 -0.7(3) . . . . ?
C9 C8 C13 O2 179.72(16) . . . . ?
C9 C8 C13 C12 -0.8(3) . . . . ?
C9 C10 C11 C12 -0.4(3) . . . . ?
C10 C11 C12 C13 0.8(3) . . . . ?
C11 C12 C13 O2 179.12(17) . . . . ?
C11 C12 C13 C8 -0.2(3) . . . . ?
C13 O2 C7 N1 -0.3(2) . . . . ?
C13 O2 C7 C6 176.70(14) . . . . ?
C13 C8 C9 C10 1.2(3) . . . . ?
C14 C1 C2 C3 1.1(3) . . . . ?
C14 C15 C16 C17 -176.38(17) . . . . ?
C15 C4 C5 C6 173.28(15) . . . . ?
C15 C4 C5 C18 -2.0(2) . . . . ?
C15 C16 C17 C18 -1.0(3) . . . . ?
C16 C17 C18 C5 -1.7(3) . . . . ?
C18 C5 C6 O1 127.1(2) . . . . ?
C18 C5 C6 C7 -53.9(2) . . . . ?
